data_4104143
loop_
_publ_author_name
'Cristian D. Ene'
'Augustin M. Madalan'
'Catalin Maxim'
'Bogdan Jurca'
'Narcis Avarvari'
'Marius Andruh'

_publ_section_title
;
 Constructing Robust Channel Structures by Packing Metallacalixarenes:
 Reversible Single-Crystal-to-Single-Crystal Dehydration
;
_journal_name_full 'Journal of the American Chemical Society'
_journal_page_first 4586
_journal_page_last 4587
_journal_paper_doi 10.1021/ja900416e
_journal_volume 131
_journal_year 2009
_chemical_formula_sum 'C56 H80 Cu4 N8 O30'
_chemical_formula_weight 1599.44
_chemical_name_systematic
;
 ?
;
_space_group_IT_number 104
_symmetry_cell_setting tetragonal
_symmetry_space_group_name_Hall 'P 4 -2n'
_symmetry_space_group_name_H-M 'P 4 n c'
_atom_sites_solution_hydrogens geom
_atom_sites_solution_primary direct
_atom_sites_solution_secondary difmap
_audit_creation_method SHELXL-97
_cell_angle_alpha 90.00
_cell_angle_beta 90.00
_cell_angle_gamma 90.00
_cell_formula_units_Z 2
_cell_length_a 17.1318(5)
_cell_length_b 17.1318(5)
_cell_length_c 15.0575(5)
_cell_measurement_reflns_used 30520
_cell_measurement_temperature 293(2)
_cell_measurement_theta_max 29.16
_cell_measurement_theta_min 1.68
_cell_volume 4419.4(2)
_computing_cell_refinement X-Area
_computing_data_collection X-Area
_computing_data_reduction X-Area
_computing_structure_refinement 'SHELXL-97 (Sheldrick, 1997)'
_computing_structure_solution 'SHELXS-97 (Sheldrick, 1997)'
_diffrn_ambient_temperature 293(2)
_diffrn_measured_fraction_theta_full 0.994
_diffrn_measured_fraction_theta_max 0.994
_diffrn_measurement_device_type 'STOE-IPDS II'
_diffrn_measurement_method 'omega scans'
_diffrn_radiation_monochromator graphite
_diffrn_radiation_source 'fine-focus sealed tube'
_diffrn_radiation_type MoK\a
_diffrn_radiation_wavelength 0.71073
_diffrn_reflns_av_R_equivalents 0.0454
_diffrn_reflns_av_sigmaI/netI 0.0239
_diffrn_reflns_limit_h_max 23
_diffrn_reflns_limit_h_min -23
_diffrn_reflns_limit_k_max 21
_diffrn_reflns_limit_k_min -23
_diffrn_reflns_limit_l_max 20
_diffrn_reflns_limit_l_min -20
_diffrn_reflns_number 40305
_diffrn_reflns_theta_full 29.27
_diffrn_reflns_theta_max 29.27
_diffrn_reflns_theta_min 1.80
_exptl_absorpt_coefficient_mu 1.020
_exptl_absorpt_correction_T_max 0.6618
_exptl_absorpt_correction_T_min 0.5411
_exptl_absorpt_correction_type multi-scan
_exptl_crystal_colour blue
_exptl_crystal_density_diffrn 1.202
_exptl_crystal_density_meas ?
_exptl_crystal_density_method 'not measured'
_exptl_crystal_description prism
_exptl_crystal_F_000 1656
_exptl_crystal_size_max 0.8
_exptl_crystal_size_mid 0.5
_exptl_crystal_size_min 0.3
_refine_diff_density_max 0.602
_refine_diff_density_min -0.334
_refine_diff_density_rms 0.084
_refine_ls_abs_structure_details 'Flack H D (1983), Acta Cryst. A39, 876-881'
_refine_ls_abs_structure_Flack 0.02(2)
_refine_ls_extinction_method none
_refine_ls_goodness_of_fit_ref 1.088
_refine_ls_hydrogen_treatment constr
_refine_ls_matrix_type full
_refine_ls_number_parameters 232
_refine_ls_number_reflns 5991
_refine_ls_number_restraints 1
_refine_ls_restrained_S_all 1.088
_refine_ls_R_factor_all 0.0814
_refine_ls_R_factor_gt 0.0643
_refine_ls_shift/su_max 0.001
_refine_ls_shift/su_mean 0.000
_refine_ls_structure_factor_coef Fsqd
_refine_ls_weighting_details 'calc w=1/[\s^2^(Fo^2^)+(0.1175P)^2^+0.0000P] where P=(Fo^2^+2Fc^2^)/3'
_refine_ls_weighting_scheme calc
_refine_ls_wR_factor_gt 0.1721
_refine_ls_wR_factor_ref 0.1839
_reflns_number_gt 4696
_reflns_number_total 5991
_reflns_threshold_expression >2sigma(I)
_cod_data_source_file ja900416e_si_007.cif
_cod_data_source_block max2b
_cod_depositor_comments
;
The following automatic conversions were performed:

'_exptl_crystal_density_meas' value 'not measured' was changed to '?'
- the value is perceived as not measured.

Automatic conversion script
Id: cif_fix_values 3008 2015-01-20 13:52:24Z robertas 
;
_cod_database_code 4104143

loop_
_symmetry_equiv_pos_as_xyz
'x, y, z'
'-x+1/2, y+1/2, z+1/2'
'-x, -y, z'
'x+1/2, -y+1/2, z+1/2'
'-y+1/2, -x+1/2, z+1/2'
'y, -x, z'
'-y, x, z'
'y+1/2, x+1/2, z+1/2'

loop_
_atom_site_label
_atom_site_type_symbol
_atom_site_fract_x
_atom_site_fract_y
_atom_site_fract_z
_atom_site_U_iso_or_equiv
_atom_site_adp_type
_atom_site_occupancy
_atom_site_symmetry_multiplicity
_atom_site_calc_flag
_atom_site_refinement_flags
C1 C 0.4497(3) 0.8245(3) 0.6769(3) 0.0634(10) Uani 1 1 d .
C1T C 0.2685(7) 0.9863(4) 0.7044(6) 0.126(3) Uani 1 1 d .
H1T1 H 0.2176 0.9629 0.7016 0.189 Uiso 1 1 calc R
H1T2 H 0.2941 0.9805 0.6481 0.189 Uiso 1 1 calc R
H1T3 H 0.2634 1.0407 0.7183 0.189 Uiso 1 1 calc R
C2 C 0.5254(3) 0.8375(3) 0.6300(3) 0.0591(9) Uani 1 1 d .
C2T C 0.3900(6) 0.9868(4) 0.7712(8) 0.141(4) Uani 1 1 d .
H2T1 H 0.4232 0.9649 0.8161 0.212 Uiso 1 1 calc R
H2T2 H 0.3829 1.0415 0.7824 0.212 Uiso 1 1 calc R
H2T3 H 0.4135 0.9797 0.7139 0.212 Uiso 1 1 calc R
C3 C 0.5300(3) 0.8901(3) 0.5597(3) 0.0591(10) Uani 1 1 d .
H3 H 0.4852 0.9149 0.5391 0.071 Uiso 1 1 calc R
C3T C 0.2745(8) 0.9569(5) 0.8593(6) 0.140(4) Uani 1 1 d .
H3T1 H 0.2984 0.9996 0.8917 0.168 Uiso 1 1 calc R
H3T2 H 0.2204 0.9705 0.8486 0.168 Uiso 1 1 calc R
C4 C 0.6008(3) 0.9052(3) 0.5212(3) 0.0609(10) Uani 1 1 d .
C4T C 0.2773(14) 0.8918(8) 0.9097(8) 0.238(10) Uani 1 1 d .
H4T1 H 0.2371 0.8963 0.9548 0.285 Uiso 1 1 calc R
H4T2 H 0.3272 0.8914 0.9402 0.285 Uiso 1 1 calc R
C5 C 0.6681(3) 0.8675(2) 0.5514(3) 0.0571(9) Uani 1 1 d .
H5 H 0.7161 0.8779 0.5252 0.069 Uiso 1 1 calc R
C5T C 0.1886(5) 0.7859(6) 0.8704(6) 0.113(3) Uani 1 1 d .
H5T1 H 0.1865 0.7353 0.8431 0.170 Uiso 1 1 calc R
H5T2 H 0.1541 0.8208 0.8398 0.170 Uiso 1 1 calc R
H5T3 H 0.1729 0.7817 0.9315 0.170 Uiso 1 1 calc R
C6 C 0.6629(3) 0.8148(2) 0.6205(3) 0.0569(9) Uani 1 1 d .
C6T C 0.3202(5) 0.7562(9) 0.9144(7) 0.144(5) Uani 1 1 d .
H6T1 H 0.3164 0.7063 0.8856 0.216 Uiso 1 1 calc R
H6T2 H 0.3036 0.7514 0.9750 0.216 Uiso 1 1 calc R
H6T3 H 0.3734 0.7738 0.9128 0.216 Uiso 1 1 calc R
C7 C 0.5918(3) 0.7998(2) 0.6599(3) 0.0591(9) Uani 1 1 d .
H7 H 0.5885 0.7645 0.7066 0.071 Uiso 1 1 calc R
C9 C 0.7365(3) 0.7767(2) 0.6556(3) 0.0606(9) Uani 1 1 d .
Cu Cu 0.31360(3) 0.83197(3) 0.74287(5) 0.05900(17) Uani 1 1 d .
N1 N 0.2677(4) 0.8157(3) 0.8658(3) 0.0957(16) Uani 1 1 d .
N2 N 0.3146(3) 0.9478(3) 0.7732(3) 0.0830(13) Uani 1 1 d .
O1 O 0.38712(18) 0.8499(2) 0.6418(2) 0.0667(7) Uani 1 1 d .
O2 O 0.4482(2) 0.7920(3) 0.7502(3) 0.0952(12) Uani 1 1 d .
O3 O 0.7270(2) 0.7172(2) 0.7039(3) 0.0749(9) Uani 1 1 d .
O4 O 0.8014(2) 0.8036(2) 0.6386(3) 0.0723(9) Uani 1 1 d .
O5 O 0.6040(3) 0.9582(3) 0.4543(3) 0.0914(14) Uani 1 1 d .
H5A H 0.6490 0.9619 0.4364 0.137 Uiso 1 1 calc R
O1W O 0.0000 1.0000 0.8027(18) 0.236(10) Uani 1 4 d S
O2W O 0.5000 0.5000 0.667(7) 0.52(4) Uani 1 4 d S
O3W O 0.5404(4) 0.7529(3) 0.8857(3) 0.1191(18) Uani 1 1 d .
O4W O 0.458(3) 0.636(2) 1.002(3) 0.48(4) Uani 0.50 1 d P
O5W O 0.3867(19) 0.5757(11) 1.073(2) 0.35(2) Uani 0.50 1 d P

loop_
_atom_site_aniso_label
_atom_site_aniso_U_11
_atom_site_aniso_U_22
_atom_site_aniso_U_33
_atom_site_aniso_U_23
_atom_site_aniso_U_13
_atom_site_aniso_U_12
C1 0.059(2) 0.062(2) 0.069(3) 0.003(2) -0.007(2) -0.0088(18)
C1T 0.192(9) 0.061(3) 0.125(5) 0.023(3) -0.005(6) 0.030(5)
C2 0.055(2) 0.058(2) 0.064(2) -0.0033(18) -0.0081(18) -0.0045(17)
C2T 0.144(7) 0.087(4) 0.193(10) -0.019(5) -0.015(6) -0.056(5)
C3 0.054(2) 0.064(2) 0.060(2) -0.0049(19) -0.0163(18) 0.0023(18)
C3T 0.244(12) 0.081(4) 0.095(5) -0.009(4) 0.064(7) -0.005(6)
C4 0.062(2) 0.063(2) 0.057(2) -0.0021(19) -0.0035(19) 0.0071(18)
C4T 0.46(3) 0.155(10) 0.103(7) -0.044(7) 0.115(12) -0.143(14)
C5 0.060(2) 0.052(2) 0.060(2) -0.0036(17) -0.0043(17) 0.0071(17)
C5T 0.102(5) 0.143(8) 0.095(5) 0.024(5) 0.017(4) -0.043(5)
C6 0.061(2) 0.0461(18) 0.063(2) -0.0065(16) -0.0009(18) 0.0021(15)
C6T 0.106(6) 0.224(13) 0.102(5) 0.082(7) -0.010(4) -0.025(6)
C7 0.058(2) 0.0508(19) 0.069(3) 0.0007(17) -0.0060(18) 0.0010(16)
C9 0.056(2) 0.056(2) 0.070(2) -0.0045(19) -0.0035(19) 0.0101(17)
Cu 0.0593(3) 0.0577(3) 0.0601(3) 0.0103(3) -0.0081(4) -0.01499(17)
N1 0.116(4) 0.104(4) 0.067(3) 0.015(2) 0.003(3) -0.044(3)
N2 0.103(3) 0.059(2) 0.086(3) 0.0011(19) 0.011(2) -0.025(2)
O1 0.0526(15) 0.0788(19) 0.0688(18) 0.0078(16) -0.0079(14) -0.0052(14)
O2 0.0596(17) 0.136(3) 0.091(3) 0.042(3) -0.020(2) -0.0109(18)
O3 0.0635(18) 0.0658(19) 0.095(2) 0.0226(17) 0.0071(16) 0.0146(15)
O4 0.0579(17) 0.075(2) 0.084(2) 0.0146(19) 0.0026(17) 0.0054(15)
O5 0.080(2) 0.112(3) 0.083(2) 0.039(2) -0.002(2) 0.014(2)
O1W 0.242(15) 0.242(15) 0.22(2) 0.000 0.000 0.000
O2W 0.40(4) 0.40(4) 0.74(12) 0.000 0.000 0.000
O3W 0.138(4) 0.113(4) 0.106(3) -0.016(3) -0.061(3) 0.018(3)
O4W 0.68(7) 0.32(4) 0.44(4) 0.28(3) -0.46(5) -0.29(4)
O5W 0.41(4) 0.108(10) 0.52(5) 0.033(19) 0.34(4) 0.104(17)

loop_
_atom_type_symbol
_atom_type_description
_atom_type_scat_dispersion_real
_atom_type_scat_dispersion_imag
_atom_type_scat_source
C C 0.0033 0.0016 'International Tables Vol C Tables 4.2.6.8 and 6.1.1.4'
H H 0.0000 0.0000 'International Tables Vol C Tables 4.2.6.8 and 6.1.1.4'
Cu Cu 0.3201 1.2651 'International Tables Vol C Tables 4.2.6.8 and 6.1.1.4'
N N 0.0061 0.0033 'International Tables Vol C Tables 4.2.6.8 and 6.1.1.4'
O O 0.0106 0.0060 'International Tables Vol C Tables 4.2.6.8 and 6.1.1.4'

loop_
_geom_angle_atom_site_label_1
_geom_angle_atom_site_label_2
_geom_angle_atom_site_label_3
_geom_angle
_geom_angle_site_symmetry_1
_geom_angle_site_symmetry_3
O2 C1 O1 120.4(5) . .
O2 C1 C2 120.6(4) . .
O1 C1 C2 119.0(4) . .
O2 C1 Cu 69.7(3) . .
O1 C1 Cu 51.0(2) . .
C2 C1 Cu 167.3(3) . .
N2 C1T H1T1 109.5 . .
N2 C1T H1T2 109.5 . .
H1T1 C1T H1T2 109.5 . .
N2 C1T H1T3 109.5 . .
H1T1 C1T H1T3 109.5 . .
H1T2 C1T H1T3 109.5 . .
C7 C2 C3 120.2(4) . .
C7 C2 C1 119.3(4) . .
C3 C2 C1 120.4(4) . .
N2 C2T H2T1 109.5 . .
N2 C2T H2T2 109.5 . .
H2T1 C2T H2T2 109.5 . .
N2 C2T H2T3 109.5 . .
H2T1 C2T H2T3 109.5 . .
H2T2 C2T H2T3 109.5 . .
C4 C3 C2 119.6(4) . .
C4 C3 H3 120.2 . .
C2 C3 H3 120.2 . .
C4T C3T N2 113.0(9) . .
C4T C3T H3T1 109.0 . .
N2 C3T H3T1 109.0 . .
C4T C3T H3T2 109.0 . .
N2 C3T H3T2 109.0 . .
H3T1 C3T H3T2 107.8 . .
O5 C4 C3 118.4(4) . .
O5 C4 C5 121.2(5) . .
C3 C4 C5 120.3(4) . .
C3T C4T N1 118.4(10) . .
C3T C4T H4T1 107.7 . .
N1 C4T H4T1 107.7 . .
C3T C4T H4T2 107.7 . .
N1 C4T H4T2 107.7 . .
H4T1 C4T H4T2 107.1 . .
C6 C5 C4 119.6(4) . .
C6 C5 H5 120.2 . .
C4 C5 H5 120.2 . .
N1 C5T H5T1 109.5 . .
N1 C5T H5T2 109.5 . .
H5T1 C5T H5T2 109.5 . .
N1 C5T H5T3 109.5 . .
H5T1 C5T H5T3 109.5 . .
H5T2 C5T H5T3 109.5 . .
C7 C6 C5 120.2(4) . .
C7 C6 C9 120.3(4) . .
C5 C6 C9 119.4(4) . .
N1 C6T H6T1 109.5 . .
N1 C6T H6T2 109.5 . .
H6T1 C6T H6T2 109.5 . .
N1 C6T H6T3 109.5 . .
H6T1 C6T H6T3 109.5 . .
H6T2 C6T H6T3 109.5 . .
C6 C7 C2 119.9(4) . .
C6 C7 H7 120.0 . .
C2 C7 H7 120.0 . .
O4 C9 O3 122.6(4) . .
O4 C9 C6 121.2(4) . .
O3 C9 C6 116.2(4) . .
O3 Cu O1 94.73(16) 7_655 .
O3 Cu N1 92.5(2) 7_655 .
O1 Cu N1 163.6(2) . .
O3 Cu N2 164.10(19) 7_655 .
O1 Cu N2 90.87(17) . .
N1 Cu N2 86.1(2) . .
O3 Cu O2 90.59(17) 7_655 .
O1 Cu O2 58.35(14) . .
N1 Cu O2 106.9(2) . .
N2 Cu O2 105.0(2) . .
O3 Cu C1 94.78(16) 7_655 .
O1 Cu C1 29.65(14) . .
N1 Cu C1 134.9(2) . .
N2 Cu C1 97.41(18) . .
O2 Cu C1 28.80(16) . .
C5T N1 C4T 113.3(11) . .
C5T N1 C6T 106.8(7) . .
C4T N1 C6T 107.9(11) . .
C5T N1 Cu 117.0(5) . .
C4T N1 Cu 104.1(5) . .
C6T N1 Cu 107.3(6) . .
C2T N2 C1T 105.0(7) . .
C2T N2 C3T 112.5(8) . .
C1T N2 C3T 108.9(8) . .
C2T N2 Cu 116.8(5) . .
C1T N2 Cu 106.0(4) . .
C3T N2 Cu 107.2(4) . .
C1 O1 Cu 99.4(3) . .
C1 O2 Cu 81.5(3) . .
C9 O3 Cu 105.7(3) . 6_565
C4 O5 H5A 109.5 . .

loop_
_geom_bond_atom_site_label_1
_geom_bond_atom_site_label_2
_geom_bond_distance
_geom_bond_site_symmetry_2
C1 O2 1.236(7) .
C1 O1 1.273(6) .
C1 C2 1.493(7) .
C1 Cu 2.539(5) .
C1T N2 1.460(10) .
C1T H1T1 0.9600 .
C1T H1T2 0.9600 .
C1T H1T3 0.9600 .
C2 C7 1.384(6) .
C2 C3 1.392(7) .
C2T N2 1.454(9) .
C2T H2T1 0.9600 .
C2T H2T2 0.9600 .
C2T H2T3 0.9600 .
C3 C4 1.370(7) .
C3 H3 0.9300 .
C3T C4T 1.349(17) .
C3T N2 1.475(9) .
C3T H3T1 0.9700 .
C3T H3T2 0.9700 .
C4 O5 1.356(6) .
C4 C5 1.397(6) .
C4T N1 1.471(13) .
C4T H4T1 0.9700 .
C4T H4T2 0.9700 .
C5 C6 1.381(7) .
C5 H5 0.9300 .
C5T N1 1.450(9) .
C5T H5T1 0.9600 .
C5T H5T2 0.9600 .
C5T H5T3 0.9600 .
C6 C7 1.379(7) .
C6 C9 1.515(6) .
C6T N1 1.544(12) .
C6T H6T1 0.9600 .
C6T H6T2 0.9600 .
C6T H6T3 0.9600 .
C7 H7 0.9300 .
C9 O4 1.231(6) .
C9 O3 1.263(6) .
Cu O3 1.964(4) 7_655
Cu O1 1.999(4) .
Cu N1 2.031(5) .
Cu N2 2.036(5) .
Cu O2 2.408(4) .
O3 Cu 1.964(4) 6_565
O5 H5A 0.8200 .
